data_7046868
loop_
_publ_author_name
'Zhu, Xiao-Quan'
'Su, Shao-Dong'
'Wen, Yue-Hong'
'Zhang, Lin-Tao'
'Yang, Yu-Ying'
'Wu, Xin-Tao'
'Sheng, Tian-Lu'

_publ_section_title
;
 Redox-induced switch between luminescence and magnetism in a trinuclear
 cyanide-bridged compound.
;
_journal_issue 30
_journal_name_full 'Dalton transactions (Cambridge, England : 2003)'
_journal_page_first 9985
_journal_page_last 9988
_journal_paper_doi 10.1039/c8dt01905c
_journal_volume 47
_journal_year 2018
_chemical_formula_sum 'C98 H105 F24 Mn2 N25 O2 P4 Ru'
_chemical_formula_weight 2455.89
_space_group_crystal_system triclinic
_space_group_IT_number 2
_space_group_name_Hall '-P 1'
_space_group_name_H-M_alt 'P -1'
_symmetry_space_group_name_Hall '-P 1'
_symmetry_space_group_name_H-M 'P -1'
_atom_sites_solution_hydrogens mixed
_audit_creation_method SHELXL-2014/7
_audit_update_record
;
2018-05-31 deposited with the CCDC.
2018-06-22 downloaded from the CCDC.
;
_cell_angle_alpha 114.126(4)
_cell_angle_beta 90.781(3)
_cell_angle_gamma 93.483(4)
_cell_formula_units_Z 1
_cell_length_a 12.2621(8)
_cell_length_b 15.9092(16)
_cell_length_c 16.0561(14)
_cell_measurement_reflns_used 8050
_cell_measurement_temperature 123(2)
_cell_measurement_theta_max 27.4855
_cell_measurement_theta_min 2.9719
_cell_volume 2850.8(4)
_computing_structure_refinement 'SHELXL-2014/7 (Sheldrick, 2014)'
_diffrn_ambient_temperature 123(2)
_diffrn_detector_area_resol_mean 28.5714
_diffrn_measured_fraction_theta_full 0.992
_diffrn_measured_fraction_theta_max 0.986
_diffrn_measurement_device_type Saturn724+
_diffrn_measurement_method CCD_Profile_fitting
_diffrn_radiation_type MoK\a
_diffrn_radiation_wavelength 0.71073
_diffrn_reflns_av_R_equivalents 0.0479
_diffrn_reflns_av_unetI/netI 0.1140
_diffrn_reflns_Laue_measured_fraction_full 0.992
_diffrn_reflns_Laue_measured_fraction_max 0.986
_diffrn_reflns_limit_h_max 15
_diffrn_reflns_limit_h_min -15
_diffrn_reflns_limit_k_max 20
_diffrn_reflns_limit_k_min -20
_diffrn_reflns_limit_l_max 19
_diffrn_reflns_limit_l_min -20
_diffrn_reflns_number 29112
_diffrn_reflns_point_group_measured_fraction_full 0.992
_diffrn_reflns_point_group_measured_fraction_max 0.986
_diffrn_reflns_theta_full 25.242
_diffrn_reflns_theta_max 27.482
_diffrn_reflns_theta_min 2.783
_exptl_absorpt_coefficient_mu 0.502
_exptl_absorpt_correction_T_max 1.0000
_exptl_absorpt_correction_T_min 0.7648
_exptl_absorpt_correction_type multi-scan
_exptl_crystal_colour green
_exptl_crystal_density_diffrn 1.431
_exptl_crystal_description Prism
_exptl_crystal_F_000 1254
_exptl_crystal_size_max 0.451
_exptl_crystal_size_mid 0.372
_exptl_crystal_size_min 0.336
_refine_diff_density_max 1.256
_refine_diff_density_min -0.704
_refine_diff_density_rms 0.111
_refine_ls_extinction_method none
_refine_ls_goodness_of_fit_ref 1.005
_refine_ls_hydrogen_treatment constr
_refine_ls_matrix_type full
_refine_ls_number_parameters 727
_refine_ls_number_reflns 12882
_refine_ls_number_restraints 33
_refine_ls_restrained_S_all 1.007
_refine_ls_R_factor_all 0.1012
_refine_ls_R_factor_gt 0.0806
_refine_ls_shift/su_max 0.003
_refine_ls_shift/su_mean 0.000
_refine_ls_structure_factor_coef Fsqd
_refine_ls_weighting_details 'w=1/[\s^2^(Fo^2^)+(0.1305P)^2^+3.0385P] where P=(Fo^2^+2Fc^2^)/3'
_refine_ls_weighting_scheme calc
_refine_ls_wR_factor_gt 0.2403
_refine_ls_wR_factor_ref 0.2528
_reflns_Friedel_coverage 0.000
_reflns_number_gt 7807
_reflns_number_total 12882
_reflns_threshold_expression 'I > 2\s(I)'
_cod_data_source_file c8dt01905c2.cif
_cod_data_source_block 1-R
_cod_depositor_comments
;
The following automatic conversions were performed:

'_exptl_absorpt_correction_type' value 'Multi-scan' changed to
'multi-scan' according to
/home/data/users/saulius/crontab/automatic-downloads/rss-feeds/RSC/lib/dictionaries/cif_core.dic
dictionary named 'cif_core.dic' version 2.4.2 from 2011-04-26.

Automatic conversion script
Id: cif_fix_values 4973 2017-02-22 13:04:09Z antanas 

 Adding full bibliography for 7046867--7046869.cif.
;
_cod_database_code 7046868
_shelx_shelxl_version_number 2014/7
_shelx_space_group_comment
;
The symmetry employed for this shelxl refinement is uniquely defined
by the following loop, which should always be used as a source of
symmetry information in preference to the above space-group names.
They are only intended as comments.
;

loop_
_space_group_symop_operation_xyz
'x, y, z'
'-x, -y, -z'

loop_
_atom_site_label
_atom_site_type_symbol
_atom_site_fract_x
_atom_site_fract_y
_atom_site_fract_z
_atom_site_U_iso_or_equiv
_atom_site_adp_type
_atom_site_occupancy
_atom_site_site_symmetry_order
_atom_site_calc_flag
_atom_site_refinement_flags_posn
_atom_site_refinement_flags_adp
_atom_site_refinement_flags_occupancy
_atom_site_disorder_assembly
_atom_site_disorder_group
Ru1 Ru 0.0000 0.0000 0.0000 0.02217(17) Uani 1 2 d S . P . .
Mn1 Mn -0.01771(6) 0.35995(5) 0.18607(5) 0.0229(2) Uani 1 1 d . . . . .
N1 N -0.0301(3) 0.2125(3) 0.1232(3) 0.0272(9) Uani 1 1 d . . . . .
N2 N 0.0496(3) -0.0182(3) 0.1175(3) 0.0261(9) Uani 1 1 d . . . . .
N3 N 0.1563(5) -0.0577(4) 0.3489(4) 0.0542(15) Uani 1 1 d . . . . .
N4 N -0.1677(3) -0.0317(3) 0.0122(3) 0.0274(9) Uani 1 1 d . . . . .
N5 N -0.5007(4) -0.0999(4) 0.0326(5) 0.0593(16) Uani 1 1 d . . . . .
N6 N -0.0815(4) 0.3806(3) 0.0662(3) 0.0316(10) Uani 1 1 d . . . . .
N7 N -0.1899(3) 0.3872(3) 0.2248(3) 0.0302(10) Uani 1 1 d . . . . .
N8 N 0.0573(4) 0.3781(3) 0.3197(3) 0.0309(10) Uani 1 1 d . . . . .
N9 N 0.1596(3) 0.3739(3) 0.1608(3) 0.0280(9) Uani 1 1 d . . . . .
N10 N 0.0031(3) 0.5169(3) 0.2489(3) 0.0285(9) Uani 1 1 d . . . . .
C1 C -0.0183(4) 0.1352(4) 0.0769(3) 0.0263(10) Uani 1 1 d . . . . .
C2 C 0.0134(5) 0.0298(4) 0.2026(4) 0.0387(13) Uani 1 1 d . . . . .
H2A H -0.0363 0.0738 0.2089 0.046 Uiso 1 1 calc R U . . .
C3 C 0.1619(4) -0.0938(4) 0.1872(4) 0.0317(12) Uani 1 1 d . . . . .
H3A H 0.2139 -0.1364 0.1791 0.038 Uiso 1 1 calc R U . . .
C4 C 0.0437(5) 0.0189(5) 0.2794(4) 0.0459(16) Uani 1 1 d . . . . .
H4A H 0.0133 0.0531 0.3348 0.055 Uiso 1 1 calc R U . . .
C5 C 0.1225(5) -0.0455(4) 0.2740(4) 0.0387(13) Uani 1 1 d . . . . .
C6 C 0.1243(4) -0.0788(3) 0.1136(4) 0.0273(10) Uani 1 1 d . . . . .
H6A H 0.1523 -0.1128 0.0570 0.033 Uiso 1 1 calc R U . . .
C7 C 0.1174(9) -0.0023(8) 0.4389(6) 0.104(4) Uani 1 1 d . . . . .
H7B H 0.1530 -0.0127 0.4872 0.125 Uiso 1 1 d R U . . .
H7A H 0.0398 -0.0169 0.4345 0.125 Uiso 1 1 d R U . . .
H7C H 0.1276 0.0607 0.4464 0.125 Uiso 1 1 d R U . . .
C8 C 0.2422(6) -0.1191(6) 0.3419(5) 0.064(2) Uani 1 1 d . . . . .
H8B H 0.2664 -0.1171 0.3999 0.077 Uiso 1 1 d R U . . .
H8A H 0.2998 -0.1017 0.3110 0.077 Uiso 1 1 d R U . . .
H8C H 0.2131 -0.1796 0.3006 0.077 Uiso 1 1 d R U . . .
C9 C -0.3934(4) -0.0777(4) 0.0255(5) 0.0403(14) Uani 1 1 d . . . . .
C10 C -0.3347(4) -0.1257(4) -0.0510(4) 0.0395(14) Uani 1 1 d . . . . .
H10A H -0.3692 -0.1752 -0.1002 0.047 Uiso 1 1 calc R U . . .
C11 C -0.2255(4) 0.0167(4) 0.0853(4) 0.0357(12) Uani 1 1 d . . . . .
H11A H -0.1895 0.0675 0.1323 0.043 Uiso 1 1 calc R U . . .
C12 C -0.3334(5) -0.0036(4) 0.0951(5) 0.0438(15) Uani 1 1 d . . . . .
H12A H -0.3672 0.0318 0.1484 0.053 Uiso 1 1 calc R U . . .
C13 C -0.2265(4) -0.1009(4) -0.0545(4) 0.0312(11) Uani 1 1 d . . . . .
H13A H -0.1910 -0.1347 -0.1074 0.037 Uiso 1 1 calc R U . . .
C14 C -0.5552(6) -0.0514(6) 0.1171(6) 0.071(2) Uani 1 1 d . . . . .
H14B H -0.6270 -0.0788 0.1176 0.086 Uiso 1 1 d R U . . .
H14A H -0.5560 0.0113 0.1238 0.086 Uiso 1 1 d R U . . .
H14C H -0.5073 -0.0503 0.1654 0.086 Uiso 1 1 d R U . . .
C15 C -0.5578(6) -0.1804(6) -0.0388(7) 0.074(3) Uani 1 1 d . . . . .
H15B H -0.6292 -0.1946 -0.0220 0.089 Uiso 1 1 d R U . . .
H15A H -0.5109 -0.2300 -0.0520 0.089 Uiso 1 1 d R U . . .
H15C H -0.5600 -0.1672 -0.0920 0.089 Uiso 1 1 d R U . . .
C16 C -0.1289(6) 0.4152(5) -0.0846(5) 0.058(2) Uani 1 1 d . . . . .
H16A H -0.1442 0.4280 -0.1349 0.070 Uiso 1 1 calc R U . . .
C17 C -0.0759(6) 0.3394(5) -0.0947(5) 0.0541(18) Uani 1 1 d . . . . .
H17A H -0.0546 0.2988 -0.1517 0.065 Uiso 1 1 calc R U . . .
C18 C -0.0547(5) 0.3250(4) -0.0173(4) 0.0382(13) Uani 1 1 d . . . . .
H18A H -0.0192 0.2727 -0.0239 0.046 Uiso 1 1 calc R U . . .
C19 C -0.1597(6) 0.4724(5) 0.0001(5) 0.0543(19) Uani 1 1 d . . . . .
H19A H -0.1966 0.5240 0.0071 0.065 Uiso 1 1 calc R U . . .
C20 C -0.1369(4) 0.4546(4) 0.0754(4) 0.0327(12) Uani 1 1 d . . . . .
C21 C -0.2429(4) 0.4538(4) 0.2094(4) 0.0326(12) Uani 1 1 d . . . . .
C22 C -0.4092(5) 0.4060(5) 0.2610(5) 0.0547(18) Uani 1 1 d . . . . .
H22A H -0.4825 0.4131 0.2744 0.066 Uiso 1 1 calc R U . . .
C23 C -0.3549(5) 0.3391(5) 0.2744(5) 0.0512(17) Uani 1 1 d . . . . .
H23A H -0.3912 0.2986 0.2949 0.061 Uiso 1 1 calc R U . . .
C24 C -0.3534(5) 0.4617(4) 0.2274(5) 0.0493(17) Uani 1 1 d . . . . .
H24A H -0.3901 0.5059 0.2165 0.059 Uiso 1 1 calc R U . . .
C25 C -0.2463(5) 0.3337(4) 0.2569(4) 0.0362(12) Uani 1 1 d . . . . .
H25A H -0.2094 0.2897 0.2682 0.043 Uiso 1 1 calc R U . . .
C26 C 0.0596(6) 0.3271(6) 0.4410(5) 0.059(2) Uani 1 1 d . . . . .
H26A H 0.0301 0.2885 0.4668 0.070 Uiso 1 1 calc R U . . .
C27 C 0.0198(5) 0.3218(4) 0.3581(4) 0.0414(14) Uani 1 1 d . . . . .
H27A H -0.0359 0.2769 0.3272 0.050 Uiso 1 1 calc R U . . .
C28 C 0.1401(4) 0.4423(4) 0.3616(4) 0.0332(12) Uani 1 1 d . . . . .
C29 C 0.1434(7) 0.3909(6) 0.4833(5) 0.068(2) Uani 1 1 d . . . . .
H29A H 0.1744 0.3942 0.5378 0.082 Uiso 1 1 calc R U . . .
C30 C 0.1846(6) 0.4525(6) 0.4461(5) 0.0593(19) Uani 1 1 d . . . . .
H30A H 0.2396 0.4982 0.4768 0.071 Uiso 1 1 calc R U . . .
C31 C 0.2955(5) 0.3380(4) 0.0474(4) 0.0376(13) Uani 1 1 d . . . . .
H31A H 0.3178 0.3000 -0.0102 0.045 Uiso 1 1 calc R U . . .
C32 C 0.3258(4) 0.4666(4) 0.1894(4) 0.0371(13) Uani 1 1 d . . . . .
H32A H 0.3702 0.5174 0.2283 0.044 Uiso 1 1 calc R U . . .
C33 C 0.1962(5) 0.3207(4) 0.0780(4) 0.0348(12) Uani 1 1 d . . . . .
H33A H 0.1517 0.2697 0.0396 0.042 Uiso 1 1 calc R U . . .
C34 C 0.2255(4) 0.4463(4) 0.2185(4) 0.0300(11) Uani 1 1 d . . . . .
C35 C 0.3608(4) 0.4133(4) 0.1048(4) 0.0377(13) Uani 1 1 d . . . . .
H35A H 0.4281 0.4280 0.0862 0.045 Uiso 1 1 calc R U . . .
C36 C -0.0753(5) 0.6612(4) 0.2894(4) 0.0423(14) Uani 1 1 d . . . . .
H36A H -0.1325 0.6943 0.2832 0.051 Uiso 1 1 calc R U . . .
C37 C -0.0795(4) 0.5662(4) 0.2397(4) 0.0326(12) Uani 1 1 d . . . . .
C38 C 0.0906(4) 0.5619(4) 0.3050(4) 0.0305(11) Uani 1 1 d . . . . .
C39 C 0.0970(5) 0.6569(4) 0.3555(4) 0.0368(13) Uani 1 1 d . . . . .
H39A H 0.1576 0.6863 0.3942 0.044 Uiso 1 1 calc R U . . .
C40 C 0.0129(5) 0.7069(4) 0.3477(4) 0.0444(15) Uani 1 1 d . . . . .
H40A H 0.0155 0.7705 0.3813 0.053 Uiso 1 1 calc R U . . .
C41 C -0.1760(4) 0.5134(4) 0.1705(4) 0.0353(13) Uani 1 1 d . . . . .
C42 C -0.2519(5) 0.5861(4) 0.1639(5) 0.0494(17) Uani 1 1 d . . . . .
H42A H -0.2766 0.6230 0.2235 0.074 Uiso 1 1 calc R U . . .
H42B H -0.2119 0.6251 0.1407 0.074 Uiso 1 1 calc R U . . .
H42C H -0.3138 0.5548 0.1236 0.074 Uiso 1 1 calc R U . . .
C43 C 0.1842(4) 0.5039(4) 0.3136(4) 0.0331(12) Uani 1 1 d . . . . .
C44 C 0.2799(5) 0.5696(5) 0.3728(4) 0.0461(15) Uani 1 1 d . . . . .
H44A H 0.2553 0.6060 0.4325 0.069 Uiso 1 1 calc R U . . .
H44B H 0.3381 0.5340 0.3779 0.069 Uiso 1 1 calc R U . . .
H44C H 0.3059 0.6095 0.3448 0.069 Uiso 1 1 calc R U . . .
P1 P -0.2617(2) 0.16478(13) 0.40146(13) 0.0646(6) Uani 1 1 d . . . . .
P2 P 0.4429(2) -0.30020(17) 0.1665(2) 0.0791(8) Uani 1 1 d . . . . .
F1 F -0.3806(6) 0.1748(5) 0.3617(5) 0.129(3) Uani 1 1 d . . . . .
F2 F -0.2170(6) 0.1261(4) 0.3041(3) 0.110(2) Uani 1 1 d . . . . .
F3 F -0.1537(5) 0.1538(5) 0.4477(4) 0.105(2) Uani 1 1 d . . . . .
F4 F -0.3150(5) 0.2037(3) 0.5022(3) 0.0905(17) Uani 1 1 d . . . . .
F5 F -0.2260(4) 0.2662(3) 0.4189(3) 0.0729(13) Uani 1 1 d . . . . .
F6 F -0.3133(9) 0.0634(4) 0.3927(5) 0.180(4) Uani 1 1 d . . . . .
F7 F 0.3635(5) -0.2561(4) 0.1188(5) 0.113(2) Uani 1 1 d . . . . .
F8 F 0.4160(6) -0.3984(4) 0.0813(5) 0.119(2) Uani 1 1 d . . . . .
F9 F 0.3376(4) -0.3212(3) 0.2160(4) 0.0821(15) Uani 1 1 d . . . . .
F10 F 0.5128(5) -0.3499(6) 0.2133(7) 0.161(4) Uani 1 1 d . . . . .
F11 F 0.5441(6) -0.2815(4) 0.1159(6) 0.146(3) Uani 1 1 d . . . . .
F12 F 0.4638(4) -0.2020(4) 0.2471(5) 0.123(3) Uani 1 1 d . . . . .
C45 C -0.1889(7) -0.1620(5) 0.1936(6) 0.062(2) Uani 1 1 d . . . . .
N11 N -0.1225(8) -0.1979(6) 0.1414(6) 0.095(3) Uani 1 1 d . . . . .
C46 C -0.2697(13) -0.1233(9) 0.2540(10) 0.156(6) Uani 1 1 d . . . . .
H46A H -0.3012 -0.0771 0.2391 0.234 Uiso 1 1 d R U . . .
H46B H -0.2380 -0.0953 0.3150 0.234 Uiso 1 1 d R U . . .
H46C H -0.3257 -0.1699 0.2499 0.234 Uiso 1 1 d R U . . .
C47 C 0.6679(8) 0.7681(6) 0.7005(6) 0.074(3) Uani 1 1 d . . . . .
N12 N 0.6456(7) 0.7056(7) 0.7100(7) 0.107(3) Uani 1 1 d . . . . .
C48 C 0.6860(13) 0.8540(11) 0.6839(9) 0.158(7) Uani 1 1 d . . . . .
H48A H 0.6165 0.8749 0.6755 0.237 Uiso 1 1 d R U . . .
H48B H 0.7274 0.8414 0.6304 0.237 Uiso 1 1 d R U . . .
H48C H 0.7253 0.9011 0.7358 0.237 Uiso 1 1 d R U . . .
O1 O -0.2706(12) 0.7731(13) 0.4341(10) 0.105(6) Uani 0.5 1 d . . P A 1
O2 O -0.3444(15) 0.764(3) 0.4315(12) 0.240(18) Uani 0.5 1 d . . P B 2
C49 C 0.499(4) 0.5059(19) 0.515(2) 0.087(7) Uani 0.5 1 d D U P C -1
C50 C 0.567(3) 0.5980(18) 0.564(2) 0.192(13) Uani 0.5 1 d D U P C -1
H50A H 0.6352 0.5887 0.5874 0.288 Uiso 0.5 1 d R U P C -1
H50B H 0.5272 0.6399 0.6127 0.288 Uiso 0.5 1 d R U P C -1
H50C H 0.5807 0.6236 0.5197 0.288 Uiso 0.5 1 d R U P C -1
N13 N 0.4738(13) 0.4306(15) 0.5055(12) 0.121(7) Uani 0.5 1 d D U P C -1

loop_
_atom_site_aniso_label
_atom_site_aniso_U_11
_atom_site_aniso_U_22
_atom_site_aniso_U_33
_atom_site_aniso_U_23
_atom_site_aniso_U_13
_atom_site_aniso_U_12
Ru1 0.0206(3) 0.0199(3) 0.0256(3) 0.0085(2) 0.0057(2) 0.00391(19)
Mn1 0.0251(4) 0.0204(4) 0.0251(4) 0.0109(3) 0.0010(3) 0.0041(3)
N1 0.032(2) 0.019(2) 0.030(2) 0.0090(18) 0.0070(17) 0.0039(16)
N2 0.0214(19) 0.029(2) 0.030(2) 0.0133(18) 0.0066(16) 0.0046(16)
N3 0.056(3) 0.081(4) 0.045(3) 0.042(3) 0.015(3) 0.034(3)
N4 0.023(2) 0.026(2) 0.034(2) 0.0122(18) 0.0053(17) 0.0025(16)
N5 0.027(3) 0.063(4) 0.097(5) 0.041(4) 0.013(3) 0.000(2)
N6 0.036(2) 0.033(2) 0.031(3) 0.020(2) -0.0081(19) -0.0060(19)
N7 0.027(2) 0.028(2) 0.040(3) 0.019(2) 0.0018(18) 0.0061(17)
N8 0.031(2) 0.039(2) 0.028(2) 0.018(2) 0.0014(18) 0.0069(19)
N9 0.026(2) 0.031(2) 0.029(2) 0.0147(19) 0.0021(17) 0.0049(17)
N10 0.025(2) 0.024(2) 0.035(2) 0.0108(19) 0.0002(17) 0.0029(16)
C1 0.021(2) 0.033(3) 0.028(3) 0.017(2) 0.0028(19) 0.0022(19)
C2 0.043(3) 0.041(3) 0.037(3) 0.019(3) 0.011(3) 0.019(3)
C3 0.023(2) 0.035(3) 0.038(3) 0.017(2) 0.003(2) 0.006(2)
C4 0.049(4) 0.064(4) 0.032(3) 0.022(3) 0.016(3) 0.031(3)
C5 0.033(3) 0.048(3) 0.043(3) 0.025(3) 0.006(2) 0.012(2)
C6 0.025(2) 0.025(2) 0.033(3) 0.013(2) 0.004(2) 0.0041(19)
C7 0.128(9) 0.171(11) 0.052(5) 0.072(6) 0.043(5) 0.098(8)
C8 0.058(4) 0.103(6) 0.062(5) 0.059(5) 0.014(4) 0.039(4)
C9 0.025(3) 0.038(3) 0.065(4) 0.029(3) 0.007(3) 0.003(2)
C10 0.028(3) 0.040(3) 0.051(4) 0.019(3) -0.006(2) -0.001(2)
C11 0.026(3) 0.039(3) 0.041(3) 0.015(3) 0.007(2) 0.002(2)
C12 0.028(3) 0.051(4) 0.054(4) 0.022(3) 0.019(3) 0.009(3)
C13 0.028(3) 0.029(3) 0.035(3) 0.011(2) 0.002(2) 0.002(2)
C14 0.031(3) 0.072(5) 0.126(8) 0.053(5) 0.032(4) 0.010(3)
C15 0.030(3) 0.079(6) 0.127(8) 0.060(6) -0.006(4) -0.014(3)
C16 0.074(5) 0.070(5) 0.052(4) 0.051(4) -0.024(4) -0.018(4)
C17 0.068(4) 0.063(4) 0.034(4) 0.028(3) -0.019(3) -0.026(4)
C18 0.044(3) 0.043(3) 0.033(3) 0.023(3) -0.007(2) -0.008(3)
C19 0.051(4) 0.060(4) 0.071(5) 0.049(4) -0.021(3) -0.008(3)
C20 0.030(3) 0.031(3) 0.047(3) 0.027(3) -0.008(2) -0.006(2)
C21 0.026(3) 0.031(3) 0.048(3) 0.024(3) 0.001(2) 0.005(2)
C22 0.023(3) 0.071(5) 0.086(5) 0.047(4) 0.006(3) 0.010(3)
C23 0.037(3) 0.059(4) 0.073(5) 0.045(4) 0.001(3) -0.006(3)
C24 0.035(3) 0.047(4) 0.082(5) 0.041(4) 0.000(3) 0.010(3)
C25 0.034(3) 0.037(3) 0.045(3) 0.023(3) 0.004(2) 0.006(2)
C26 0.055(4) 0.097(6) 0.049(4) 0.055(4) 0.005(3) 0.009(4)
C27 0.042(3) 0.055(4) 0.040(3) 0.032(3) 0.005(3) 0.006(3)
C28 0.032(3) 0.044(3) 0.025(3) 0.014(2) 0.000(2) 0.009(2)
C29 0.066(5) 0.111(7) 0.040(4) 0.045(5) -0.012(3) 0.000(5)
C30 0.056(4) 0.084(5) 0.040(4) 0.030(4) -0.017(3) -0.006(4)
C31 0.035(3) 0.039(3) 0.043(3) 0.018(3) 0.012(2) 0.014(2)
C32 0.026(3) 0.036(3) 0.052(4) 0.021(3) -0.002(2) 0.003(2)
C33 0.037(3) 0.034(3) 0.035(3) 0.015(2) 0.007(2) 0.003(2)
C34 0.027(2) 0.033(3) 0.036(3) 0.019(2) -0.001(2) 0.008(2)
C35 0.028(3) 0.041(3) 0.051(4) 0.025(3) 0.010(2) 0.007(2)
C36 0.043(3) 0.034(3) 0.056(4) 0.023(3) 0.006(3) 0.012(2)
C37 0.029(3) 0.029(3) 0.045(3) 0.020(2) 0.004(2) 0.007(2)
C38 0.030(3) 0.031(3) 0.025(3) 0.005(2) 0.001(2) 0.004(2)
C39 0.044(3) 0.028(3) 0.033(3) 0.007(2) 0.001(2) 0.000(2)
C40 0.054(4) 0.027(3) 0.043(4) 0.004(3) 0.005(3) 0.006(3)
C41 0.026(3) 0.031(3) 0.057(4) 0.027(3) -0.008(2) 0.001(2)
C42 0.036(3) 0.043(3) 0.086(5) 0.043(4) -0.007(3) 0.007(3)
C43 0.034(3) 0.031(3) 0.030(3) 0.009(2) -0.006(2) 0.002(2)
C44 0.033(3) 0.053(4) 0.044(4) 0.013(3) -0.010(3) -0.003(3)
P1 0.1127(18) 0.0421(10) 0.0349(10) 0.0099(8) -0.0065(10) 0.0202(10)
P2 0.0671(14) 0.0647(14) 0.114(2) 0.0417(14) 0.0408(14) 0.0284(11)
F1 0.155(7) 0.134(6) 0.122(5) 0.081(5) -0.044(5) -0.016(5)
F2 0.150(6) 0.107(4) 0.047(3) 0.000(3) 0.033(3) 0.034(4)
F3 0.108(5) 0.138(5) 0.084(4) 0.056(4) 0.008(3) 0.057(4)
F4 0.144(5) 0.067(3) 0.063(3) 0.032(3) 0.019(3) -0.001(3)
F5 0.105(4) 0.065(3) 0.057(3) 0.033(2) 0.017(2) 0.000(3)
F6 0.381(14) 0.034(3) 0.100(5) 0.003(3) 0.009(6) 0.003(5)
F7 0.110(5) 0.108(5) 0.169(6) 0.101(5) 0.044(4) 0.030(4)
F8 0.147(6) 0.068(4) 0.130(5) 0.024(4) 0.064(5) 0.023(4)
F9 0.063(3) 0.077(3) 0.123(4) 0.054(3) 0.031(3) 0.022(2)
F10 0.073(4) 0.208(8) 0.279(11) 0.167(8) 0.047(5) 0.072(5)
F11 0.127(5) 0.098(4) 0.197(8) 0.040(5) 0.124(6) 0.011(4)
F12 0.056(3) 0.112(5) 0.139(5) -0.009(4) 0.040(3) -0.002(3)
C45 0.074(5) 0.042(4) 0.070(5) 0.024(4) 0.008(4) -0.005(4)
N11 0.098(6) 0.086(6) 0.088(6) 0.022(5) 0.028(5) 0.002(5)
C46 0.185(16) 0.113(11) 0.137(13) 0.012(9) 0.060(11) 0.049(11)
C47 0.079(6) 0.066(5) 0.066(5) 0.018(4) 0.015(4) -0.025(5)
N12 0.076(6) 0.126(8) 0.128(8) 0.063(7) 0.008(5) -0.006(5)
C48 0.186(16) 0.175(15) 0.106(11) 0.058(10) 0.023(10) -0.049(12)
O1 0.076(9) 0.189(16) 0.091(10) 0.086(11) 0.056(8) 0.084(11)
O2 0.069(11) 0.60(5) 0.080(11) 0.16(2) 0.037(10) 0.06(2)
C49 0.089(9) 0.089(9) 0.083(12) 0.035(8) -0.019(9) 0.009(7)
C50 0.165(18) 0.201(19) 0.212(19) 0.079(15) 0.064(15) 0.049(15)
N13 0.062(9) 0.179(15) 0.070(10) -0.002(10) -0.042(8) 0.028(10)

loop_
_atom_type_symbol
_atom_type_description
_atom_type_scat_dispersion_real
_atom_type_scat_dispersion_imag
_atom_type_scat_source
C C 0.0033 0.0016 'International Tables Vol C Tables 4.2.6.8 and 6.1.1.4'
H H 0.0000 0.0000 'International Tables Vol C Tables 4.2.6.8 and 6.1.1.4'
N N 0.0061 0.0033 'International Tables Vol C Tables 4.2.6.8 and 6.1.1.4'
O O 0.0106 0.0060 'International Tables Vol C Tables 4.2.6.8 and 6.1.1.4'
F F 0.0171 0.0103 'International Tables Vol C Tables 4.2.6.8 and 6.1.1.4'
P P 0.1023 0.0942 'International Tables Vol C Tables 4.2.6.8 and 6.1.1.4'
Mn Mn 0.3368 0.7283 'International Tables Vol C Tables 4.2.6.8 and 6.1.1.4'
Ru Ru -1.2594 0.8363 'International Tables Vol C Tables 4.2.6.8 and 6.1.1.4'

loop_
_geom_angle_atom_site_label_1
_geom_angle_atom_site_label_2
_geom_angle_atom_site_label_3
_geom_angle
_geom_angle_site_symmetry_1
_geom_angle_site_symmetry_3
C1 Ru1 C1 180.0 . 2
C1 Ru1 N2 90.40(18) . .
C1 Ru1 N2 89.60(18) 2 .
C1 Ru1 N2 89.60(18) . 2
C1 Ru1 N2 90.40(18) 2 2
N2 Ru1 N2 180.0 . 2
C1 Ru1 N4 90.04(17) . .
C1 Ru1 N4 89.96(17) 2 .
N2 Ru1 N4 93.70(16) . .
N2 Ru1 N4 86.30(16) 2 .
C1 Ru1 N4 89.96(17) . 2
C1 Ru1 N4 90.04(17) 2 2
N2 Ru1 N4 86.30(16) . 2
N2 Ru1 N4 93.70(16) 2 2
N4 Ru1 N4 180.0 . 2
N1 Mn1 N6 96.57(17) . .
N1 Mn1 N8 97.95(17) . .
N6 Mn1 N8 165.21(16) . .
N1 Mn1 N7 100.61(16) . .
N6 Mn1 N7 79.86(17) . .
N8 Mn1 N7 100.15(17) . .
N1 Mn1 N9 94.77(16) . .
N6 Mn1 N9 96.91(16) . .
N8 Mn1 N9 79.10(16) . .
N7 Mn1 N9 164.53(16) . .
N1 Mn1 N10 177.09(16) . .
N6 Mn1 N10 82.71(16) . .
N8 Mn1 N10 82.64(16) . .
N7 Mn1 N10 82.05(15) . .
N9 Mn1 N10 82.53(15) . .
C1 N1 Mn1 164.5(4) . .
C6 N2 C2 114.3(5) . .
C6 N2 Ru1 121.3(3) . .
C2 N2 Ru1 124.4(3) . .
C5 N3 C8 119.9(5) . .
C5 N3 C7 121.1(6) . .
C8 N3 C7 118.6(6) . .
C13 N4 C11 114.2(4) . .
C13 N4 Ru1 122.0(4) . .
C11 N4 Ru1 123.7(3) . .
C9 N5 C15 120.4(6) . .
C9 N5 C14 120.2(6) . .
C15 N5 C14 118.8(6) . .
C18 N6 C20 117.8(5) . .
C18 N6 Mn1 119.7(4) . .
C20 N6 Mn1 122.1(4) . .
C25 N7 C21 118.6(5) . .
C25 N7 Mn1 119.6(3) . .
C21 N7 Mn1 121.6(3) . .
C27 N8 C28 119.6(5) . .
C27 N8 Mn1 118.4(4) . .
C28 N8 Mn1 122.0(4) . .
C33 N9 C34 118.6(5) . .
C33 N9 Mn1 118.9(3) . .
C34 N9 Mn1 121.0(3) . .
C38 N10 C37 119.2(4) . .
C38 N10 Mn1 120.5(3) . .
C37 N10 Mn1 119.7(3) . .
N1 C1 Ru1 178.1(5) . .
N2 C2 C4 125.5(5) . .
N2 C2 H2A 117.3 . .
C4 C2 H2A 117.3 . .
C6 C3 C5 120.5(5) . .
C6 C3 H3A 119.8 . .
C5 C3 H3A 119.8 . .
C2 C4 C5 119.5(5) . .
C2 C4 H4A 120.3 . .
C5 C4 H4A 120.3 . .
N3 C5 C3 123.0(5) . .
N3 C5 C4 121.5(6) . .
C3 C5 C4 115.5(5) . .
N2 C6 C3 124.8(5) . .
N2 C6 H6A 117.6 . .
C3 C6 H6A 117.6 . .
N3 C7 H7B 113.3 . .
N3 C7 H7A 105.5 . .
H7B C7 H7A 112.7 . .
N3 C7 H7C 105.9 . .
H7B C7 H7C 112.7 . .
H7A C7 H7C 106.3 . .
N3 C8 H8B 113.3 . .
N3 C8 H8A 105.6 . .
H8B C8 H8A 112.7 . .
N3 C8 H8C 105.7 . .
H8B C8 H8C 112.7 . .
H8A C8 H8C 106.3 . .
N5 C9 C10 122.9(6) . .
N5 C9 C12 122.3(6) . .
C10 C9 C12 114.7(5) . .
C13 C10 C9 120.7(5) . .
C13 C10 H10A 119.7 . .
C9 C10 H10A 119.7 . .
N4 C11 C12 124.6(5) . .
N4 C11 H11A 117.7 . .
C12 C11 H11A 117.7 . .
C11 C12 C9 120.6(6) . .
C11 C12 H12A 119.7 . .
C9 C12 H12A 119.7 . .
N4 C13 C10 125.2(5) . .
N4 C13 H13A 117.4 . .
C10 C13 H13A 117.4 . .
N5 C14 H14B 112.8 . .
N5 C14 H14A 105.7 . .
H14B C14 H14A 112.7 . .
N5 C14 H14C 106.2 . .
H14B C14 H14C 112.7 . .
H14A C14 H14C 106.3 . .
N5 C15 H15B 112.8 . .
N5 C15 H15A 106.2 . .
H15B C15 H15A 112.7 . .
N5 C15 H15C 105.7 . .
H15B C15 H15C 112.7 . .
H15A C15 H15C 106.3 . .
C17 C16 C19 119.4(6) . .
C17 C16 H16A 120.3 . .
C19 C16 H16A 120.3 . .
C16 C17 C18 117.4(7) . .
C16 C17 H17A 121.3 . .
C18 C17 H17A 121.3 . .
N6 C18 C17 124.5(6) . .
N6 C18 H18A 117.7 . .
C17 C18 H18A 117.7 . .
C16 C19 C20 121.0(6) . .
C16 C19 H19A 119.5 . .
C20 C19 H19A 119.5 . .
N6 C20 C19 119.9(6) . .
N6 C20 C41 117.3(5) . .
C19 C20 C41 122.7(5) . .
N7 C21 C24 118.7(5) . .
N7 C21 C41 117.3(4) . .
C24 C21 C41 124.0(5) . .
C24 C22 C23 118.7(6) . .
C24 C22 H22A 120.6 . .
C23 C22 H22A 120.6 . .
C25 C23 C22 118.4(6) . .
C25 C23 H23A 120.8 . .
C22 C23 H23A 120.8 . .
C22 C24 C21 121.4(5) . .
C22 C24 H24A 119.3 . .
C21 C24 H24A 119.3 . .
N7 C25 C23 124.1(5) . .
N7 C25 H25A 118.0 . .
C23 C25 H25A 118.0 . .
C29 C26 C27 117.3(7) . .
C29 C26 H26A 121.4 . .
C27 C26 H26A 121.4 . .
N8 C27 C26 123.4(6) . .
N8 C27 H27A 118.3 . .
C26 C27 H27A 118.3 . .
N8 C28 C30 120.4(6) . .
N8 C28 C43 118.3(4) . .
C30 C28 C43 121.3(5) . .
C26 C29 C30 121.3(6) . .
C26 C29 H29A 119.3 . .
C30 C29 H29A 119.3 . .
C28 C30 C29 117.8(6) . .
C28 C30 H30A 121.1 . .
C29 C30 H30A 121.1 . .
C33 C31 C35 117.7(5) . .
C33 C31 H31A 121.1 . .
C35 C31 H31A 121.1 . .
C35 C32 C34 121.4(5) . .
C35 C32 H32A 119.3 . .
C34 C32 H32A 119.3 . .
N9 C33 C31 123.6(5) . .
N9 C33 H33A 118.2 . .
C31 C33 H33A 118.2 . .
N9 C34 C32 119.3(5) . .
N9 C34 C43 117.9(5) . .
C32 C34 C43 122.8(5) . .
C32 C35 C31 119.4(5) . .
C32 C35 H35A 120.3 . .
C31 C35 H35A 120.3 . .
C40 C36 C37 120.6(5) . .
C40 C36 H36A 119.7 . .
C37 C36 H36A 119.7 . .
N10 C37 C36 120.3(5) . .
N10 C37 C41 118.1(4) . .
C36 C37 C41 121.6(5) . .
N10 C38 C39 121.7(5) . .
N10 C38 C43 118.0(4) . .
C39 C38 C43 120.2(5) . .
C40 C39 C38 119.4(5) . .
C40 C39 H39A 120.3 . .
C38 C39 H39A 120.3 . .
C39 C40 C36 118.9(5) . .
C39 C40 H40A 120.6 . .
C36 C40 H40A 120.6 . .
C20 C41 C21 111.3(4) . .
C20 C41 C37 112.3(4) . .
C21 C41 C37 108.1(5) . .
C20 C41 C42 109.3(5) . .
C21 C41 C42 107.5(5) . .
C37 C41 C42 108.1(4) . .
C41 C42 H42A 109.5 . .
C41 C42 H42B 109.5 . .
H42A C42 H42B 109.5 . .
C41 C42 H42C 109.5 . .
H42A C42 H42C 109.5 . .
H42B C42 H42C 109.5 . .
C34 C43 C44 108.6(5) . .
C34 C43 C28 112.0(4) . .
C44 C43 C28 108.9(5) . .
C34 C43 C38 109.7(4) . .
C44 C43 C38 109.2(5) . .
C28 C43 C38 108.5(4) . .
C43 C44 H44A 109.5 . .
C43 C44 H44B 109.5 . .
H44A C44 H44B 109.5 . .
C43 C44 H44C 109.5 . .
H44A C44 H44C 109.5 . .
H44B C44 H44C 109.5 . .
F2 P1 F5 92.9(3) . .
F2 P1 F3 94.2(4) . .
F5 P1 F3 92.3(4) . .
F2 P1 F1 91.0(4) . .
F5 P1 F1 90.2(3) . .
F3 P1 F1 174.1(4) . .
F2 P1 F4 177.1(4) . .
F5 P1 F4 88.4(3) . .
F3 P1 F4 88.3(3) . .
F1 P1 F4 86.5(4) . .
F2 P1 F6 94.1(4) . .
F5 P1 F6 172.0(4) . .
F3 P1 F6 91.1(5) . .
F1 P1 F6 85.7(5) . .
F4 P1 F6 84.4(3) . .
F11 P2 F12 91.1(4) . .
F11 P2 F10 92.2(4) . .
F12 P2 F10 94.5(5) . .
F11 P2 F7 91.9(4) . .
F12 P2 F7 88.3(4) . .
F10 P2 F7 175.0(4) . .
F11 P2 F8 89.4(4) . .
F12 P2 F8 176.6(5) . .
F10 P2 F8 88.9(5) . .
F7 P2 F8 88.3(4) . .
F11 P2 F9 178.5(5) . .
F12 P2 F9 90.2(3) . .
F10 P2 F9 88.4(3) . .
F7 P2 F9 87.5(3) . .
F8 P2 F9 89.3(3) . .
N11 C45 C46 177.6(10) . .
C45 C46 H46A 109.1 . .
C45 C46 H46B 109.1 . .
H46A C46 H46B 109.5 . .
C45 C46 H46C 110.2 . .
H46A C46 H46C 109.5 . .
H46B C46 H46C 109.5 . .
N12 C47 C48 173.7(13) . .
C47 C48 H48A 109.3 . .
C47 C48 H48B 109.9 . .
H48A C48 H48B 109.5 . .
C47 C48 H48C 109.2 . .
H48A C48 H48C 109.5 . .
H48B C48 H48C 109.5 . .
N13 C49 C50 152(3) . .
C49 C50 H50A 110.3 . .
C49 C50 H50B 110.2 . .
H50A C50 H50B 109.5 . .
C49 C50 H50C 107.9 . .
H50A C50 H50C 109.5 . .
H50B C50 H50C 109.5 . .

loop_
_geom_bond_atom_site_label_1
_geom_bond_atom_site_label_2
_geom_bond_distance
_geom_bond_site_symmetry_2
Ru1 C1 2.024(5) .
Ru1 C1 2.024(5) 2
Ru1 N2 2.110(4) .
Ru1 N2 2.110(4) 2
Ru1 N4 2.119(4) .
Ru1 N4 2.119(4) 2
Mn1 N1 2.136(4) .
Mn1 N6 2.220(4) .
Mn1 N8 2.222(4) .
Mn1 N7 2.227(4) .
Mn1 N9 2.231(4) .
Mn1 N10 2.275(4) .
N1 C1 1.167(7) .
N2 C6 1.353(6) .
N2 C2 1.361(7) .
N3 C5 1.358(8) .
N3 C8 1.454(8) .
N3 C7 1.456(9) .
N4 C13 1.340(6) .
N4 C11 1.351(7) .
N5 C9 1.359(7) .
N5 C15 1.454(10) .
N5 C14 1.454(10) .
N6 C18 1.329(7) .
N6 C20 1.352(7) .
N7 C25 1.330(7) .
N7 C21 1.378(6) .
N8 C27 1.345(7) .
N8 C28 1.349(7) .
N9 C33 1.352(7) .
N9 C34 1.354(7) .
N10 C38 1.353(6) .
N10 C37 1.359(6) .
C2 C4 1.363(8) .
C2 H2A 0.9300 .
C3 C6 1.378(7) .
C3 C5 1.398(8) .
C3 H3A 0.9300 .
C4 C5 1.429(8) .
C4 H4A 0.9300 .
C6 H6A 0.9300 .
C7 H7B 0.9600 .
C7 H7A 0.9600 .
C7 H7C 0.9600 .
C8 H8B 0.9601 .
C8 H8A 0.9600 .
C8 H8C 0.9600 .
C9 C10 1.391(9) .
C9 C12 1.406(9) .
C10 C13 1.370(7) .
C10 H10A 0.9300 .
C11 C12 1.369(7) .
C11 H11A 0.9300 .
C12 H12A 0.9300 .
C13 H13A 0.9300 .
C14 H14B 0.9599 .
C14 H14A 0.9600 .
C14 H14C 0.9600 .
C15 H15B 0.9598 .
C15 H15A 0.9600 .
C15 H15C 0.9601 .
C16 C17 1.357(10) .
C16 C19 1.365(11) .
C16 H16A 0.9300 .
C17 C18 1.378(8) .
C17 H17A 0.9300 .
C18 H18A 0.9300 .
C19 C20 1.378(8) .
C19 H19A 0.9300 .
C20 C41 1.531(9) .
C21 C24 1.391(8) .
C21 C41 1.538(8) .
C22 C24 1.368(9) .
C22 C23 1.375(9) .
C22 H22A 0.9300 .
C23 C25 1.365(8) .
C23 H23A 0.9300 .
C24 H24A 0.9300 .
C25 H25A 0.9300 .
C26 C29 1.356(11) .
C26 C27 1.378(9) .
C26 H26A 0.9300 .
C27 H27A 0.9300 .
C28 C30 1.398(8) .
C28 C43 1.552(8) .
C29 C30 1.413(11) .
C29 H29A 0.9300 .
C30 H30A 0.9300 .
C31 C33 1.372(8) .
C31 C35 1.374(8) .
C31 H31A 0.9300 .
C32 C35 1.366(8) .
C32 C34 1.388(7) .
C32 H32A 0.9300 .
C33 H33A 0.9300 .
C34 C43 1.538(8) .
C35 H35A 0.9300 .
C36 C40 1.376(9) .
C36 C37 1.389(8) .
C36 H36A 0.9300 .
C37 C41 1.556(7) .
C38 C39 1.388(7) .
C38 C43 1.554(7) .
C39 C40 1.375(8) .
C39 H39A 0.9300 .
C40 H40A 0.9300 .
C41 C42 1.562(7) .
C42 H42A 0.9600 .
C42 H42B 0.9600 .
C42 H42C 0.9600 .
C43 C44 1.543(7) .
C44 H44A 0.9600 .
C44 H44B 0.9600 .
C44 H44C 0.9600 .
P1 F2 1.548(5) .
P1 F5 1.554(5) .
P1 F3 1.563(6) .
P1 F1 1.627(7) .
P1 F4 1.640(5) .
P1 F6 1.646(7) .
P2 F11 1.571(6) .
P2 F12 1.572(6) .
P2 F10 1.573(7) .
P2 F7 1.590(7) .
P2 F8 1.612(7) .
P2 F9 1.614(5) .
C45 N11 1.172(11) .
C45 C46 1.384(14) .
C46 H46A 0.9599 .
C46 H46B 0.9599 .
C46 H46C 0.9602 .
C47 N12 1.087(12) .
C47 C48 1.499(16) .
C48 H48A 0.9600 .
C48 H48B 0.9600 .
C48 H48C 0.9603 .
C49 N13 1.165(10) .
C49 C50 1.531(10) .
C50 H50A 0.9601 .
C50 H50B 0.9600 .
C50 H50C 0.9599 .
